data_7023847
loop_
_publ_author_name
'Hameury, Sophie'
'Kayser, Laure'
'Pattacini, Roberto'
'Rogez, Guillaume'
'Wernsdorfer, Wolfgang'
'Braunstein, Pierre'

_publ_section_title
;
 Synthesis of cubane-type Ni(II) complexes from pyridyl-alcohol ligands;
 their single-molecule magnet behaviour.
;
_journal_issue 14
_journal_name_full 'Dalton transactions (Cambridge, England : 2003)'
_journal_page_first 5013
_journal_page_last 5024
_journal_paper_doi 10.1039/c3dt32869d
_journal_volume 42
_journal_year 2013
_chemical_formula_moiety 'C28 H36 Cl8 N4 Ni4 O4, 2(C H Cl3)'
_chemical_formula_sum 'C30 H38 Cl14 N4 Ni4 O4'
_chemical_formula_weight 1249.78
_space_group_IT_number 88
_symmetry_cell_setting tetragonal
_symmetry_Int_Tables_number 88
_symmetry_space_group_name_Hall '-I 4ad'
_symmetry_space_group_name_H-M 'I 41/a :2'
_atom_sites_solution_hydrogens geom
_atom_sites_solution_primary direct
_atom_sites_solution_secondary difmap
_audit_creation_method SHELXL-97
_cell_angle_alpha 90.00
_cell_angle_beta 90.00
_cell_angle_gamma 90.00
_cell_formula_units_Z 8
_cell_length_a 15.037(4)
_cell_length_b 15.037(4)
_cell_length_c 40.887(14)
_cell_measurement_reflns_used 5594
_cell_measurement_temperature 173(2)
_cell_measurement_theta_max 27.878
_cell_measurement_theta_min 0.998
_cell_volume 9245(5)
_computing_cell_refinement 'HKL Scalepack (Otwinowski & Minor 1997)'
_computing_data_reduction 'HKL Denzo and Scalepack (Otwinowski & Minor 1997)'
_computing_molecular_graphics ORTEP-3
_computing_publication_material PLATON
_computing_structure_refinement 'SHELXL-97 (Sheldrick, 1997)'
_computing_structure_solution 'SHELXS-97 (Sheldrick, 1997)'
_diffrn_ambient_temperature 173(2)
_diffrn_detector_area_resol_mean 9
_diffrn_measured_fraction_theta_full 1.000
_diffrn_measured_fraction_theta_max 1.000
_diffrn_measurement_device_type KappaCCD
_diffrn_measurement_method CCD
_diffrn_radiation_monochromator graphite
_diffrn_radiation_probe x-ray
_diffrn_radiation_type MoK\a
_diffrn_radiation_wavelength 0.71073
_diffrn_reflns_av_R_equivalents 0.0620
_diffrn_reflns_av_sigmaI/netI 0.0877
_diffrn_reflns_limit_h_max 19
_diffrn_reflns_limit_h_min -19
_diffrn_reflns_limit_k_max 13
_diffrn_reflns_limit_k_min -13
_diffrn_reflns_limit_l_max 53
_diffrn_reflns_limit_l_min -42
_diffrn_reflns_number 10179
_diffrn_reflns_theta_full 27.86
_diffrn_reflns_theta_max 27.86
_diffrn_reflns_theta_min 1.44
_diffrn_source 'fine-focus sealed tube'
_exptl_absorpt_coefficient_mu 2.453
_exptl_absorpt_correction_type none
_exptl_crystal_colour yellow
_exptl_crystal_density_diffrn 1.796
_exptl_crystal_density_method 'not measured'
_exptl_crystal_description prism
_exptl_crystal_F_000 5024
_exptl_crystal_size_max 0.12
_exptl_crystal_size_mid 0.12
_exptl_crystal_size_min 0.08
_refine_diff_density_max 0.919
_refine_diff_density_min -1.291
_refine_diff_density_rms 0.271
_refine_ls_extinction_method none
_refine_ls_goodness_of_fit_ref 0.979
_refine_ls_hydrogen_treatment mixed
_refine_ls_matrix_type full
_refine_ls_number_parameters 292
_refine_ls_number_reflns 5517
_refine_ls_number_restraints 0
_refine_ls_restrained_S_all 0.979
_refine_ls_R_factor_all 0.1354
_refine_ls_R_factor_gt 0.0528
_refine_ls_shift/su_max 0.001
_refine_ls_shift/su_mean 0.000
_refine_ls_structure_factor_coef Fsqd
_refine_ls_weighting_details 'calc w=1/[\s^2^(Fo^2^)+(0.0924P)^2^+0.0000P] where P=(Fo^2^+2Fc^2^)/3'
_refine_ls_weighting_scheme calc
_refine_ls_wR_factor_gt 0.1287
_refine_ls_wR_factor_ref 0.1796
_reflns_number_gt 2837
_reflns_number_total 5517
_reflns_threshold_expression >2sigma(I)
_cod_data_source_file c3dt32869d.txt
_cod_data_source_block compound4
_cod_original_cell_volume 9246(5)
_cod_original_sg_symbol_H-M 'I 41/a'
_cod_database_code 7023847

loop_
_symmetry_equiv_pos_as_xyz
'x, y, z'
'-x, -y+1/2, z'
'-y+3/4, x+1/4, z+1/4'
'y+1/4, -x+1/4, z+1/4'
'x+1/2, y+1/2, z+1/2'
'-x+1/2, -y+1, z+1/2'
'-y+5/4, x+3/4, z+3/4'
'y+3/4, -x+3/4, z+3/4'
'-x, -y, -z'
'x, y-1/2, -z'
'y-3/4, -x-1/4, -z-1/4'
'-y-1/4, x-1/4, -z-1/4'
'-x+1/2, -y+1/2, -z+1/2'
'x+1/2, y, -z+1/2'
'y-1/4, -x+1/4, -z+1/4'
'-y+1/4, x+1/4, -z+1/4'

loop_
_atom_site_label
_atom_site_type_symbol
_atom_site_fract_x
_atom_site_fract_y
_atom_site_fract_z
_atom_site_U_iso_or_equiv
_atom_site_adp_type
_atom_site_occupancy
_atom_site_symmetry_multiplicity
_atom_site_calc_flag
_atom_site_refinement_flags
_atom_site_disorder_assembly
_atom_site_disorder_group
Ni1 Ni 0.47487(4) 0.37151(4) 0.707347(17) 0.0240(2) Uani 1 1 d . . .
Ni2 Ni 0.37927(4) 0.22571(4) 0.647686(17) 0.0250(2) Uani 1 1 d . . .
Cl1 Cl 0.60448(8) 0.27374(8) 0.70729(3) 0.0239(3) Uani 1 1 d . . .
Cl2 Cl 0.56569(9) 0.49873(9) 0.70336(4) 0.0362(4) Uani 1 1 d . . .
Cl3 Cl 0.47677(8) 0.35569(8) 0.64742(3) 0.0265(3) Uani 1 1 d . . .
Cl4 Cl 0.25172(8) 0.31486(9) 0.65256(4) 0.0330(4) Uani 1 1 d . . .
O1 O 0.3564(2) 0.4350(2) 0.70005(10) 0.0305(9) Uani 1 1 d . . .
O2 O 0.3165(2) 0.1074(3) 0.65528(10) 0.0311(9) Uani 1 1 d . . .
N1 N 0.4633(3) 0.3784(3) 0.75715(11) 0.0253(10) Uani 1 1 d . . .
N2 N 0.3686(3) 0.2156(3) 0.59769(11) 0.0320(11) Uani 1 1 d . . .
C1 C 0.3007(4) 0.4587(4) 0.72741(14) 0.0349(14) Uani 1 1 d . . .
H1A H 0.2405 0.4678 0.7196 0.042 Uiso 1 1 calc R . .
H1B H 0.3215 0.5145 0.7365 0.042 Uiso 1 1 calc R . .
C2 C 0.2996(3) 0.3898(4) 0.75401(14) 0.0329(14) Uani 1 1 d . . .
H2A H 0.2859 0.3326 0.7443 0.040 Uiso 1 1 calc R . .
H2B H 0.2519 0.4041 0.7691 0.040 Uiso 1 1 calc R . .
C3 C 0.3850(3) 0.3809(3) 0.77321(14) 0.0289(13) Uani 1 1 d . . .
C4 C 0.3821(4) 0.3783(4) 0.80716(15) 0.0418(15) Uani 1 1 d . . .
H4 H 0.3276 0.3799 0.8179 0.050 Uiso 1 1 calc R . .
C5 C 0.4609(4) 0.3731(4) 0.82522(15) 0.0449(16) Uani 1 1 d . . .
H5 H 0.4596 0.3709 0.8479 0.054 Uiso 1 1 calc R . .
C6 C 0.5405(4) 0.3715(4) 0.80854(14) 0.0371(14) Uani 1 1 d . . .
H6 H 0.5942 0.3683 0.8197 0.045 Uiso 1 1 calc R . .
C7 C 0.5386(4) 0.3748(4) 0.77500(14) 0.0324(14) Uani 1 1 d . . .
H7 H 0.5925 0.3746 0.7639 0.039 Uiso 1 1 calc R . .
C8 C 0.2842(4) 0.0586(4) 0.62739(15) 0.0398(15) Uani 1 1 d . . .
H8A H 0.2307 0.0871 0.6192 0.048 Uiso 1 1 calc R . .
H8B H 0.2684 -0.0011 0.6342 0.048 Uiso 1 1 calc R . .
C9 C 0.3517(4) 0.0532(4) 0.60006(16) 0.0457(17) Uani 1 1 d . . .
H9A H 0.4088 0.0370 0.6093 0.055 Uiso 1 1 calc R . .
H9B H 0.3341 0.0062 0.5852 0.055 Uiso 1 1 calc R . .
C10 C 0.3625(4) 0.1384(4) 0.58085(16) 0.0387(15) Uani 1 1 d . . .
C11 C 0.3641(4) 0.1380(6) 0.54694(17) 0.059(2) Uani 1 1 d . . .
H11 H 0.3609 0.0843 0.5357 0.071 Uiso 1 1 calc R . .
C12 C 0.3703(5) 0.2151(7) 0.53001(19) 0.070(3) Uani 1 1 d . . .
H12 H 0.3725 0.2143 0.5073 0.085 Uiso 1 1 calc R . .
C13 C 0.3735(5) 0.2945(5) 0.54657(17) 0.061(2) Uani 1 1 d . . .
H13 H 0.3763 0.3484 0.5354 0.073 Uiso 1 1 calc R . .
C14 C 0.3723(4) 0.2917(5) 0.58060(15) 0.0447(16) Uani 1 1 d . . .
H14 H 0.3742 0.3451 0.5920 0.054 Uiso 1 1 calc R . .
H1O H 0.318(4) 0.409(4) 0.6879(14) 0.034(17) Uiso 1 1 d . . .
H2O H 0.349(4) 0.069(4) 0.6641(16) 0.06(2) Uiso 1 1 d . . .
Cl1A Cl 0.4376(5) 0.5599(7) 0.5951(3) 0.134(5) Uani 0.50 1 d P A 1
Cl1B Cl 0.4526(7) 0.6038(8) 0.6108(3) 0.149(4) Uani 0.50 1 d P B 2
Cl2A Cl 0.5705(8) 0.6579(10) 0.5596(5) 0.118(5) Uani 0.50 1 d P A 1
Cl2B Cl 0.5650(8) 0.6476(9) 0.5543(4) 0.098(4) Uani 0.50 1 d P B 2
Cl3A Cl 0.4533(6) 0.5345(6) 0.5273(3) 0.139(3) Uani 0.50 1 d P A 1
Cl3B Cl 0.4373(6) 0.5144(5) 0.5524(3) 0.127(3) Uani 0.50 1 d P B 2
C15A C 0.463(2) 0.613(3) 0.5564(5) 0.059(5) Uani 0.50 1 d P A 1
H15A H 0.4201 0.6604 0.5523 0.071 Uiso 0.50 1 calc PR A 1
C15B C 0.466(2) 0.618(3) 0.5714(5) 0.059(5) Uani 0.50 1 d P B 2
H15B H 0.4214 0.6621 0.5643 0.071 Uiso 0.50 1 calc PR B 2

loop_
_atom_site_aniso_label
_atom_site_aniso_U_11
_atom_site_aniso_U_22
_atom_site_aniso_U_33
_atom_site_aniso_U_23
_atom_site_aniso_U_13
_atom_site_aniso_U_12
Ni1 0.0226(4) 0.0232(4) 0.0263(4) -0.0015(3) 0.0025(3) 0.0004(3)
Ni2 0.0229(4) 0.0265(4) 0.0254(4) -0.0004(3) -0.0027(3) 0.0016(3)
Cl1 0.0207(6) 0.0250(6) 0.0260(7) -0.0004(6) 0.0002(5) -0.0005(5)
Cl2 0.0404(8) 0.0261(7) 0.0421(9) -0.0045(7) 0.0091(7) -0.0075(6)
Cl3 0.0248(7) 0.0264(7) 0.0282(8) 0.0027(6) 0.0009(6) 0.0010(5)
Cl4 0.0261(7) 0.0367(8) 0.0363(9) -0.0003(7) -0.0042(6) 0.0072(6)
O1 0.025(2) 0.033(2) 0.034(2) 0.0011(19) -0.0009(19) 0.0061(17)
O2 0.028(2) 0.030(2) 0.035(2) 0.0003(19) -0.0069(19) -0.0023(17)
N1 0.024(2) 0.029(2) 0.023(3) 0.001(2) 0.003(2) 0.0004(19)
N2 0.027(3) 0.047(3) 0.023(3) 0.001(2) -0.007(2) 0.002(2)
C1 0.028(3) 0.037(3) 0.039(4) -0.004(3) 0.004(3) 0.013(2)
C2 0.025(3) 0.037(3) 0.037(4) -0.004(3) 0.011(3) -0.003(2)
C3 0.030(3) 0.025(3) 0.032(3) -0.006(3) 0.008(3) 0.000(2)
C4 0.037(4) 0.051(4) 0.038(4) 0.006(3) 0.013(3) 0.004(3)
C5 0.059(4) 0.052(4) 0.024(3) -0.007(3) 0.005(3) 0.008(3)
C6 0.043(4) 0.042(3) 0.026(3) -0.001(3) -0.002(3) 0.004(3)
C7 0.025(3) 0.036(3) 0.036(4) -0.005(3) 0.004(3) 0.000(2)
C8 0.044(4) 0.031(3) 0.044(4) -0.009(3) -0.012(3) -0.008(3)
C9 0.039(4) 0.051(4) 0.048(4) -0.024(4) -0.011(3) 0.002(3)
C10 0.023(3) 0.058(4) 0.035(4) -0.015(3) -0.006(3) 0.000(3)
C11 0.036(4) 0.101(6) 0.040(4) -0.033(4) 0.005(3) -0.023(4)
C12 0.051(5) 0.129(8) 0.031(4) 0.003(5) 0.000(4) -0.038(5)
C13 0.060(5) 0.086(6) 0.037(4) 0.016(4) -0.015(4) -0.023(4)
C14 0.040(4) 0.068(5) 0.026(3) 0.007(3) -0.012(3) -0.003(3)
Cl1A 0.049(3) 0.164(9) 0.188(12) 0.100(8) 0.014(5) 0.023(5)
Cl1B 0.100(7) 0.182(10) 0.164(10) -0.005(7) 0.028(6) 0.011(6)
Cl2A 0.042(5) 0.074(6) 0.239(14) 0.041(7) -0.024(6) -0.012(4)
Cl2B 0.074(7) 0.071(6) 0.150(8) 0.049(5) 0.060(6) 0.035(5)
Cl3A 0.126(6) 0.107(6) 0.185(9) 0.004(6) -0.030(7) 0.035(4)
Cl3B 0.118(5) 0.067(4) 0.197(10) -0.013(6) -0.037(7) 0.012(3)
C15A 0.045(5) 0.075(7) 0.057(16) 0.027(17) -0.012(15) 0.001(5)
C15B 0.045(5) 0.075(7) 0.057(16) 0.027(17) -0.012(15) 0.001(5)

loop_
_atom_type_symbol
_atom_type_description
_atom_type_scat_dispersion_real
_atom_type_scat_dispersion_imag
_atom_type_scat_source
Ni Ni 0.3393 1.1124 'International Tables Vol C Tables 4.2.6.8 and 6.1.1.4'
Cl Cl 0.1484 0.1585 'International Tables Vol C Tables 4.2.6.8 and 6.1.1.4'
O O 0.0106 0.0060 'International Tables Vol C Tables 4.2.6.8 and 6.1.1.4'
N N 0.0061 0.0033 'International Tables Vol C Tables 4.2.6.8 and 6.1.1.4'
C C 0.0033 0.0016 'International Tables Vol C Tables 4.2.6.8 and 6.1.1.4'
H H 0.0000 0.0000 'International Tables Vol C Tables 4.2.6.8 and 6.1.1.4'

loop_
_geom_angle_atom_site_label_1
_geom_angle_atom_site_label_2
_geom_angle_atom_site_label_3
_geom_angle
_geom_angle_site_symmetry_1
_geom_angle_site_symmetry_3
O1 Ni1 N1 92.71(16) . .
O1 Ni1 Cl2 96.65(12) . .
N1 Ni1 Cl2 94.44(12) . .
O1 Ni1 Cl1 167.80(12) . .
N1 Ni1 Cl1 95.71(12) . .
Cl2 Ni1 Cl1 91.50(5) . .
O1 Ni1 Cl3 84.84(12) . .
N1 Ni1 Cl3 175.02(12) . .
Cl2 Ni1 Cl3 90.16(5) . .
Cl1 Ni1 Cl3 86.08(5) . .
O1 Ni1 Cl1 89.55(12) . 2_655
N1 Ni1 Cl1 90.25(12) . 2_655
Cl2 Ni1 Cl1 172.04(5) . 2_655
Cl1 Ni1 Cl1 81.62(5) . 2_655
Cl3 Ni1 Cl1 85.40(5) . 2_655
O2 Ni2 N2 92.93(18) . .
O2 Ni2 Cl4 96.16(12) . .
N2 Ni2 Cl4 93.61(13) . .
O2 Ni2 Cl3 167.68(12) . .
N2 Ni2 Cl3 95.82(14) . .
Cl4 Ni2 Cl3 91.94(5) . .
O2 Ni2 Cl1 84.11(12) . 2_655
N2 Ni2 Cl1 175.77(14) . 2_655
Cl4 Ni2 Cl1 89.72(5) . 2_655
Cl3 Ni2 Cl1 86.66(5) . 2_655
O2 Ni2 Cl3 88.51(12) . 2_655
N2 Ni2 Cl3 91.55(13) . 2_655
Cl4 Ni2 Cl3 172.85(6) . 2_655
Cl3 Ni2 Cl3 82.61(5) . 2_655
Cl1 Ni2 Cl3 85.36(5) 2_655 2_655
Ni1 Cl1 Ni2 94.50(5) . 2_655
Ni1 Cl1 Ni1 98.38(5) . 2_655
Ni2 Cl1 Ni1 92.96(5) 2_655 2_655
Ni2 Cl3 Ni1 93.78(5) . .
Ni2 Cl3 Ni2 97.39(5) . 2_655
Ni1 Cl3 Ni2 93.06(5) . 2_655
C1 O1 Ni1 120.6(3) . .
C1 O1 H1O 99(4) . .
Ni1 O1 H1O 118(4) . .
C8 O2 Ni2 118.7(3) . .
C8 O2 H2O 101(5) . .
Ni2 O2 H2O 113(5) . .
C7 N1 C3 118.1(5) . .
C7 N1 Ni1 117.7(4) . .
C3 N1 Ni1 124.1(4) . .
C14 N2 C10 118.0(5) . .
C14 N2 Ni2 116.9(4) . .
C10 N2 Ni2 125.1(4) . .
O1 C1 C2 113.4(4) . .
O1 C1 H1A 108.9 . .
C2 C1 H1A 108.9 . .
O1 C1 H1B 108.9 . .
C2 C1 H1B 108.9 . .
H1A C1 H1B 107.7 . .
C1 C2 C3 115.3(5) . .
C1 C2 H2A 108.4 . .
C3 C2 H2A 108.4 . .
C1 C2 H2B 108.4 . .
C3 C2 H2B 108.4 . .
H2A C2 H2B 107.5 . .
N1 C3 C4 120.9(5) . .
N1 C3 C2 119.4(5) . .
C4 C3 C2 119.7(5) . .
C3 C4 C5 120.2(6) . .
C3 C4 H4 119.9 . .
C5 C4 H4 119.9 . .
C6 C5 C4 118.4(6) . .
C6 C5 H5 120.8 . .
C4 C5 H5 120.8 . .
C7 C6 C5 118.4(6) . .
C7 C6 H6 120.8 . .
C5 C6 H6 120.8 . .
N1 C7 C6 124.1(5) . .
N1 C7 H7 118.0 . .
C6 C7 H7 118.0 . .
O2 C8 C9 112.7(5) . .
O2 C8 H8A 109.1 . .
C9 C8 H8A 109.1 . .
O2 C8 H8B 109.1 . .
C9 C8 H8B 109.1 . .
H8A C8 H8B 107.8 . .
C10 C9 C8 114.2(5) . .
C10 C9 H9A 108.7 . .
C8 C9 H9A 108.7 . .
C10 C9 H9B 108.7 . .
C8 C9 H9B 108.7 . .
H9A C9 H9B 107.6 . .
N2 C10 C11 120.7(6) . .
N2 C10 C9 118.1(6) . .
C11 C10 C9 121.2(6) . .
C12 C11 C10 120.6(7) . .
C12 C11 H11 119.7 . .
C10 C11 H11 119.7 . .
C11 C12 C13 119.7(7) . .
C11 C12 H12 120.2 . .
C13 C12 H12 120.2 . .
C12 C13 C14 117.7(7) . .
C12 C13 H13 121.1 . .
C14 C13 H13 121.1 . .
N2 C14 C13 123.2(7) . .
N2 C14 H14 118.4 . .
C13 C14 H14 118.4 . .
Cl3A C15A Cl2A 114(2) . .
Cl3A C15A Cl1A 107(2) . .
Cl2A C15A Cl1A 107.4(14) . .
Cl3A C15A H15A 109.5 . .
Cl2A C15A H15A 109.5 . .
Cl1A C15A H15A 109.5 . .
Cl1B C15B Cl2B 122.7(19) . .
Cl1B C15B Cl3B 106(2) . .
Cl2B C15B Cl3B 104.8(19) . .
Cl1B C15B H15B 107.4 . .
Cl2B C15B H15B 107.4 . .
Cl3B C15B H15B 107.4 . .

loop_
_geom_bond_atom_site_label_1
_geom_bond_atom_site_label_2
_geom_bond_distance
_geom_bond_site_symmetry_2
Ni1 O1 2.043(4) .
Ni1 N1 2.046(4) .
Ni1 Cl2 2.3562(16) .
Ni1 Cl1 2.4414(15) .
Ni1 Cl3 2.4618(18) .
Ni1 Cl1 2.4889(15) 2_655
Ni2 O2 2.037(4) .
Ni2 N2 2.056(5) .
Ni2 Cl4 2.3485(15) .
Ni2 Cl3 2.4434(16) .
Ni2 Cl1 2.4494(17) 2_655
Ni2 Cl3 2.4870(15) 2_655
Cl1 Ni2 2.4494(17) 2_655
Cl1 Ni1 2.4889(15) 2_655
Cl3 Ni2 2.4870(15) 2_655
O1 C1 1.442(6) .
O1 H1O 0.86(6) .
O2 C8 1.441(7) .
O2 H2O 0.84(6) .
N1 C7 1.348(7) .
N1 C3 1.349(6) .
N2 C14 1.341(8) .
N2 C10 1.353(7) .
C1 C2 1.502(8) .
C1 H1A 0.9700 .
C1 H1B 0.9700 .
C2 C3 1.511(7) .
C2 H2A 0.9700 .
C2 H2B 0.9700 .
C3 C4 1.389(8) .
C4 C5 1.398(8) .
C4 H4 0.9300 .
C5 C6 1.378(8) .
C5 H5 0.9300 .
C6 C7 1.373(8) .
C6 H6 0.9300 .
C7 H7 0.9300 .
C8 C9 1.512(8) .
C8 H8A 0.9700 .
C8 H8B 0.9700 .
C9 C10 1.512(9) .
C9 H9A 0.9700 .
C9 H9B 0.9700 .
C10 C11 1.387(9) .
C11 C12 1.353(10) .
C11 H11 0.9300 .
C12 C13 1.374(11) .
C12 H12 0.9300 .
C13 C14 1.392(9) .
C13 H13 0.9300 .
C14 H14 0.9300 .
Cl1A C15A 1.81(3) .
Cl1B C15B 1.64(2) .
Cl2A C15A 1.76(4) .
Cl2B C15B 1.71(4) .
Cl3A C15A 1.68(3) .
Cl3B C15B 1.79(4) .
C15A H15A 0.9800 .
C15B H15B 0.9800 .
